data_1544881
loop_
_publ_author_name
'Kuribayashi, T.'
'Kagi, H.'
'Tanaka, M.'
'Akizuki, M.'
'Kudoh, Y.'

_publ_section_title
;
 High-pressure single crystal X-ray diffraction and FT-IR observation of
 natural chondrodite and synthetic OH-chondrodite Sample: natural
 chondrodite at 3.8 GPa, RT
;
_journal_name_full 'Journal of Mineralogical and Petrological Sciences'
_journal_page_first 118
_journal_page_last 129
_journal_volume 99
_journal_year 2004
_chemical_formula_sum 'F0.74 Fe0.22 H1.26 Mg4.76 O9.26 Si1.99 Ti0.02'
_chemical_name_common Mg4.76Fe0.22Ti0.02Si1.99O8((OH)1.26F0.74)
_chemical_name_mineral 'natural chondrodite at 3.8 GPa'
_space_group_crystal_system monoclinic
_space_group_IT_number 14
_space_group_name_Hall '-P 2xab'
_space_group_name_H-M_alt 'P 21/b 1 1'
_cell_angle_alpha 109.01(2)
_cell_angle_beta 90
_cell_angle_gamma 90
_cell_formula_units_Z 2
_cell_length_a 4.700(4)
_cell_length_b 10.140(2)
_cell_length_c 7.782(3)
_cell_volume 350.6(3)
_cod_data_source_file chondrodite-3.8GPa.cif
_cod_data_source_block chondrodite-3.8GPa
_cod_depositor_comments
;
 Updating space group information.

 Antanas Vaitkus,
 2018-07-22
;
_cod_original_sg_symbol_H-M 'P 21/b'
_cod_original_formula_sum 'Mg4.76 Fe0.22 Ti0.02 Si1.99 O9.26 H1.26 F0.74'
_cod_database_code 1544881

loop_
_space_group_symop_id
_space_group_symop_operation_xyz
1 'x, y, z'
2 '-x, -y, -z'
3 'x+1/2, -y+1/2, -z'
4 '-x+1/2, y+1/2, z'

loop_
_atom_site_label
_atom_site_occupancy
_atom_site_fract_x
_atom_site_fract_y
_atom_site_fract_z
_atom_site_adp_type
_atom_site_B_iso_or_equiv
_atom_site_type_symbol
M1 0.879 0.500000 0.000000 0.500000 Biso 0.690000 Mg
M1 0.121 0.500000 0.000000 0.500000 Biso 0.690000 Fe
M2 0.959 0.0110(18) 0.1733(4) 0.3062(6) Biso 0.800000 Mg
M2 0.041 0.0110(18) 0.1733(4) 0.3062(6) Biso 0.800000 Fe
M3 0.964 0.4900(18) 0.8881(5) 0.0799(6) Biso 0.950000 Mg
M3 0.036 0.4900(18) 0.8881(5) 0.0799(6) Biso 0.950000 Ti
Si 1.0 0.0733(14) 0.1456(4) 0.7047(6) Biso 0.650000 Si
O1 1.0 0.7811(32) -0.0028(10) 0.2935(12) Biso 0.730000 O
O2 1.0 0.7166(29) 0.2428(11) 0.1252(13) Biso 1.160000 O
O3 1.0 0.2296(29) 0.1725(10) 0.5283(13) Biso 1.040000 O
O4 1.0 0.2562(28) 0.8559(10) 0.2970(13) Biso 0.870000 O
O5 1.0 0.2541(30) 0.0563(9) 0.1004(12) Biso 1.080000 O
